data_7235641
loop_
_publ_author_name
'Prakash Rao, H. Surya'
'Vijjapu, Satish'

_publ_section_title
;
 Synthesis and photochromic properties of benzofuran--phenanthrene and
 benzofuran--pyrene hybrids
;
_journal_issue 49
_journal_name_full 'RSC Adv.'
_journal_page_first 25747
_journal_paper_doi 10.1039/C4RA02435D
_journal_volume 4
_journal_year 2014
_chemical_absolute_configuration unk
_chemical_formula_moiety 'C23 H14 O'
_chemical_formula_sum 'C23 H14 O'
_chemical_formula_weight 306.34
_chemical_name_systematic 9-
_space_group_crystal_system orthorhombic
_space_group_IT_number 19
_space_group_name_Hall 'P 2ac 2ab'
_space_group_name_H-M_alt 'P 21 21 21'
_atom_sites_solution_hydrogens geom
_atom_sites_solution_primary direct
_atom_sites_solution_secondary difmap
_audit_creation_date 2013-08-08
_audit_creation_method
;
  Olex2 1.2
  (compiled Apr  9 2013 14:06:00, GUI svn.r4458)
;
_cell_angle_alpha 90.00
_cell_angle_beta 90.00
_cell_angle_gamma 90.00
_cell_formula_units_Z 4
_cell_length_a 4.8868(5)
_cell_length_b 16.136(3)
_cell_length_c 19.0524(16)
_cell_measurement_reflns_used 957
_cell_measurement_temperature 298(2)
_cell_measurement_theta_max 28.9310
_cell_measurement_theta_min 4.1618
_cell_volume 1502.3(3)
_computing_cell_refinement
;
CrysAlisPro, Agilent Technologies,
Version 1.171.36.20 (release 27-06-2012 CrysAlis171 .NET)
(compiled Jul 11 2012,15:38:31)
;
_computing_data_collection
;
CrysAlisPro, Agilent Technologies,
Version 1.171.36.20 (release 27-06-2012 CrysAlis171 .NET)
(compiled Jul 11 2012,15:38:31)
;
_computing_data_reduction
;
CrysAlisPro, Agilent Technologies,
Version 1.171.36.20 (release 27-06-2012 CrysAlis171 .NET)
(compiled Jul 11 2012,15:38:31)
;
_computing_molecular_graphics
;
O. V. Dolomanov, L. J. Bourhis, R. J. Gildea, J. A. K. Howard and H. Puschmann,
OLEX2: a complete structure solution, refinement and analysis program.
J. Appl. Cryst. (2009). 42, 339-341.
;
_computing_publication_material
;
O. V. Dolomanov, L. J. Bourhis, R. J. Gildea, J. A. K. Howard and H. Puschmann,
OLEX2: a complete structure solution, refinement and analysis program.
J. Appl. Cryst. (2009). 42, 339-341.
;
_computing_structure_refinement
;
SHELXL, G.M. Sheldrick, Acta Cryst.
(2008). A64, 112-122
;
_computing_structure_solution
;
SHELXS, G.M. Sheldrick, Acta Cryst.
(2008). A64, 112-122
;
_diffrn_ambient_temperature 298(2)
_diffrn_detector_area_resol_mean 15.9821
_diffrn_measured_fraction_theta_full 0.9836
_diffrn_measured_fraction_theta_max 0.8962
_diffrn_measurement_details
;
#__ type_ start__ end____ width___ exp.time_
  1 omega  -86.00   11.00   1.0000   50.0000
omega____ theta____ kappa____ phi______ frames
    -      -17.3397  -77.0000   30.0000 97

#__ type_ start__ end____ width___ exp.time_
  2 omega  -35.00   37.00   1.0000   50.0000
omega____ theta____ kappa____ phi______ frames
    -      -17.3397   37.0000 -180.0000 72
;
_diffrn_measurement_device_type 'Xcalibur, Eos'
_diffrn_measurement_method '\w scans'
_diffrn_orient_matrix_UB_11 -0.0018838000
_diffrn_orient_matrix_UB_12 -0.0365620000
_diffrn_orient_matrix_UB_13 0.0206525000
_diffrn_orient_matrix_UB_21 -0.0128456000
_diffrn_orient_matrix_UB_22 0.0243676000
_diffrn_orient_matrix_UB_23 0.0308465000
_diffrn_orient_matrix_UB_31 -0.1445810000
_diffrn_orient_matrix_UB_32 -0.0016852000
_diffrn_orient_matrix_UB_33 -0.0029464000
_diffrn_radiation_monochromator graphite
_diffrn_radiation_type 'Mo K\a'
_diffrn_radiation_wavelength 0.7107
_diffrn_reflns_av_R_equivalents 0.0324
_diffrn_reflns_av_unetI/netI 0.0738
_diffrn_reflns_limit_h_max 6
_diffrn_reflns_limit_h_min -5
_diffrn_reflns_limit_k_max 21
_diffrn_reflns_limit_k_min -15
_diffrn_reflns_limit_l_max 14
_diffrn_reflns_limit_l_min -25
_diffrn_reflns_number 5021
_diffrn_reflns_theta_full 25.00
_diffrn_reflns_theta_max 28.99
_diffrn_reflns_theta_min 4.31
_diffrn_source 'Enhance (Mo) X-ray Source'
_exptl_absorpt_coefficient_mu 0.081
_exptl_absorpt_correction_T_max 1.00000
_exptl_absorpt_correction_T_min 0.80632
_exptl_absorpt_correction_type multi-scan
_exptl_absorpt_process_details
;
CrysAlisPro, Agilent Technologies,
Version 1.171.36.20 (release 27-06-2012 CrysAlis171 .NET)
(compiled Jul 11 2012,15:38:31)
Empirical absorption correction using spherical harmonics,
 implemented in SCALE3 ABSPACK scaling algorithm.
;
_exptl_crystal_colour yellow
_exptl_crystal_density_diffrn 1.354
_exptl_crystal_density_method 'not measured'
_exptl_crystal_description block
_exptl_crystal_F_000 640
_exptl_crystal_size_max 0.42
_exptl_crystal_size_mid 0.32
_exptl_crystal_size_min 0.3
_refine_diff_density_max 0.530
_refine_diff_density_min -0.231
_refine_diff_density_rms 0.051
_refine_ls_abs_structure_details 'Flack H D (1983), Acta Cryst. A39, 876-881'
_refine_ls_abs_structure_Flack -4(4)
_refine_ls_extinction_method none
_refine_ls_goodness_of_fit_ref 1.037
_refine_ls_hydrogen_treatment mixed
_refine_ls_matrix_type full
_refine_ls_number_parameters 218
_refine_ls_number_reflns 3207
_refine_ls_number_restraints 0
_refine_ls_restrained_S_all 1.037
_refine_ls_R_factor_all 0.1361
_refine_ls_R_factor_gt 0.0745
_refine_ls_shift/su_max 0.001
_refine_ls_shift/su_mean 0.000
_refine_ls_structure_factor_coef Fsqd
_refine_ls_weighting_details 'calc w=1/[\s^2^(Fo^2^)+(0.1199P)^2^+0.1110P] where P=(Fo^2^+2Fc^2^)/3'
_refine_ls_weighting_scheme calc
_refine_ls_wR_factor_gt 0.1847
_refine_ls_wR_factor_ref 0.2324
_reflns_number_gt 1862
_reflns_number_total 3207
_reflns_threshold_expression >2sigma(I)
_cod_data_source_file c4ra02435d2.cif
_cod_data_source_block 8b
_cod_database_code 7235641

loop_
_space_group_symop_id
_space_group_symop_operation_xyz
1 'x, y, z'
2 '-x+1/2, -y, z+1/2'
3 'x+1/2, -y+1/2, -z'
4 '-x, y+1/2, -z+1/2'

loop_
_atom_site_label
_atom_site_type_symbol
_atom_site_fract_x
_atom_site_fract_y
_atom_site_fract_z
_atom_site_U_iso_or_equiv
_atom_site_adp_type
_atom_site_occupancy
_atom_site_symmetry_multiplicity
_atom_site_calc_flag
_atom_site_refinement_flags
C16 C -0.1078(7) -0.1856(2) -0.1558(2) 0.0476(9) Uani 1 1 d .
C18 C -0.1711(8) -0.2564(2) -0.2676(2) 0.0500(10) Uani 1 1 d .
O1 O -0.3478(6) -0.06841(17) -0.12531(15) 0.0612(8) Uani 1 1 d .
C22 C -0.1057(9) -0.3210(2) -0.3156(2) 0.0580(12) Uani 1 1 d .
C8 C -0.6526(8) -0.0738(2) -0.2583(2) 0.0539(10) Uani 1 1 d .
H8 H -0.7002 -0.0316 -0.2273 0.065 Uiso 1 1 calc R
C19 C -0.3735(8) -0.1959(2) -0.2870(2) 0.0473(9) Uani 1 1 d .
C15 C -0.3032(8) -0.1303(2) -0.1751(2) 0.0457(9) Uani 1 1 d .
C21 C -0.5044(9) -0.2012(3) -0.3534(2) 0.0555(10) Uani 1 1 d .
C20 C -0.4480(8) -0.1317(2) -0.2401(2) 0.0485(9) Uani 1 1 d .
C7 C -0.7813(8) -0.0805(3) -0.3226(2) 0.0621(12) Uani 1 1 d .
H7 H -0.9188 -0.0433 -0.3345 0.075 Uiso 1 1 calc R
C1 C 0.1581(10) -0.3139(3) -0.1853(2) 0.0615(11) Uani 1 1 d .
H1 H 0.2478 -0.3120 -0.1423 0.074 Uiso 1 1 calc R
C17 C -0.0378(8) -0.2533(2) -0.2015(2) 0.0508(10) Uani 1 1 d .
C3 C 0.0895(10) -0.3803(3) -0.2960(3) 0.0708(14) Uani 1 1 d .
H3 H 0.1320 -0.4232 -0.3267 0.085 Uiso 1 1 calc R
C6 C -0.7075(9) -0.1426(3) -0.3700(3) 0.0649(12) Uani 1 1 d .
H6 H -0.7943 -0.1452 -0.4134 0.078 Uiso 1 1 calc R
C14 C -0.1694(10) -0.0873(3) -0.0726(2) 0.0599(11) Uani 1 1 d .
C5 C -0.4246(10) -0.2642(3) -0.4003(2) 0.0713(14) Uani 1 1 d .
H5 H -0.5034 -0.2662 -0.4447 0.086 Uiso 1 1 calc R
C4 C -0.2360(10) -0.3219(3) -0.3824(3) 0.0725(14) Uani 1 1 d .
H4 H -0.1905 -0.3631 -0.4145 0.087 Uiso 1 1 calc R
C2 C 0.2190(10) -0.3760(3) -0.2321(3) 0.0676(13) Uani 1 1 d .
H2 H 0.3496 -0.4156 -0.2204 0.081 Uiso 1 1 calc R
C13 C -0.0147(9) -0.1596(3) -0.0873(2) 0.0588(12) Uani 1 1 d .
C12 C 0.1679(10) -0.1831(3) -0.0367(3) 0.0779(14) Uani 1 1 d .
H12 H 0.2779 -0.2292 -0.0443 0.093 Uiso 1 1 calc R
C11 C 0.1932(11) -0.1383(3) 0.0274(3) 0.0753(14) Uani 1 1 d .
H11 H 0.3128 -0.1552 0.0626 0.090 Uiso 1 1 calc R
C9 C -0.1523(10) -0.0374(3) -0.0099(3) 0.0706(13) Uani 1 1 d .
C23 C -0.3257(10) 0.0352(3) -0.0022(3) 0.0778(14) Uani 1 1 d .
H23A H -0.5144 0.0188 -0.0043 0.117 Uiso 1 1 calc R
H23B H -0.2876 0.0736 -0.0395 0.117 Uiso 1 1 calc R
H23C H -0.2897 0.0612 0.0421 0.117 Uiso 1 1 calc R
C10 C 0.0346(11) -0.0699(3) 0.0348(3) 0.0825(15) Uani 1 1 d .
H10 H 0.0577 -0.0410 0.0766 0.099 Uiso 1 1 calc R

loop_
_atom_site_aniso_label
_atom_site_aniso_U_11
_atom_site_aniso_U_22
_atom_site_aniso_U_33
_atom_site_aniso_U_23
_atom_site_aniso_U_13
_atom_site_aniso_U_12
C16 0.044(2) 0.0456(19) 0.053(2) 0.0045(18) 0.0077(19) -0.0028(17)
C18 0.045(2) 0.045(2) 0.060(2) 0.0006(19) 0.021(2) -0.0054(18)
O1 0.0578(15) 0.0575(16) 0.0682(18) -0.0084(15) 0.0055(17) -0.0008(15)
C22 0.055(3) 0.045(2) 0.074(3) -0.006(2) 0.020(2) -0.0042(19)
C8 0.0471(19) 0.048(2) 0.067(3) 0.007(2) 0.008(2) -0.0002(19)
C19 0.046(2) 0.0426(19) 0.053(2) 0.0027(18) 0.011(2) -0.0054(17)
C15 0.045(2) 0.0392(18) 0.053(2) -0.0027(17) 0.010(2) -0.0001(16)
C21 0.055(2) 0.057(2) 0.055(2) 0.003(2) 0.009(2) -0.009(2)
C20 0.045(2) 0.0431(18) 0.057(2) 0.0038(19) 0.008(2) -0.0043(17)
C7 0.048(2) 0.062(3) 0.077(3) 0.017(2) 0.000(2) 0.002(2)
C1 0.059(2) 0.053(2) 0.072(3) 0.010(2) 0.015(2) 0.010(2)
C17 0.045(2) 0.046(2) 0.061(3) 0.006(2) 0.017(2) -0.0005(18)
C3 0.070(3) 0.048(2) 0.095(4) -0.011(2) 0.031(3) -0.002(2)
C6 0.057(3) 0.073(3) 0.065(3) 0.012(3) -0.003(2) -0.007(2)
C14 0.064(2) 0.062(3) 0.054(2) -0.007(2) 0.011(2) -0.017(2)
C5 0.073(3) 0.085(3) 0.056(3) -0.010(3) 0.009(2) -0.015(3)
C4 0.071(3) 0.065(3) 0.081(4) -0.021(3) 0.024(3) -0.013(3)
C2 0.063(3) 0.054(2) 0.086(4) 0.007(2) 0.020(3) 0.014(2)
C13 0.043(2) 0.079(3) 0.054(2) 0.021(2) -0.004(2) -0.018(2)
C12 0.070(3) 0.068(3) 0.095(4) 0.014(3) -0.008(3) -0.003(3)
C11 0.067(3) 0.065(3) 0.093(4) 0.013(3) -0.014(3) -0.007(3)
C9 0.057(2) 0.066(3) 0.089(3) 0.015(3) 0.004(3) -0.011(2)
C23 0.075(3) 0.070(3) 0.089(3) -0.001(3) 0.025(3) 0.004(3)
C10 0.080(3) 0.073(3) 0.095(4) 0.020(3) 0.007(3) -0.014(3)

loop_
_atom_type_symbol
_atom_type_description
_atom_type_scat_dispersion_real
_atom_type_scat_dispersion_imag
_atom_type_scat_source
C C 0.0033 0.0016 'International Tables Vol C Tables 4.2.6.8 and 6.1.1.4'
H H 0.0000 0.0000 'International Tables Vol C Tables 4.2.6.8 and 6.1.1.4'
O O 0.0106 0.0060 'International Tables Vol C Tables 4.2.6.8 and 6.1.1.4'

loop_
_geom_angle_atom_site_label_1
_geom_angle_atom_site_label_2
_geom_angle_atom_site_label_3
_geom_angle
C15 C16 C17 120.1(4)
C15 C16 C13 106.0(4)
C17 C16 C13 133.9(4)
C22 C18 C19 119.1(4)
C17 C18 C22 119.5(4)
C17 C18 C19 121.4(3)
C14 O1 C15 103.9(3)
C18 C22 C4 118.8(4)
C3 C22 C18 118.8(4)
C3 C22 C4 122.3(4)
C20 C8 H8 120.4
C7 C8 H8 120.4
C7 C8 C20 119.1(4)
C21 C19 C18 119.9(4)
C20 C19 C18 120.7(4)
C20 C19 C21 119.3(4)
C16 C15 O1 113.4(3)
C16 C15 C20 125.0(3)
O1 C15 C20 121.6(3)
C6 C21 C19 118.5(4)
C6 C21 C5 122.6(4)
C5 C21 C19 118.9(4)
C8 C20 C19 120.8(4)
C8 C20 C15 123.6(4)
C19 C20 C15 115.6(3)
C8 C7 H7 119.6
C8 C7 C6 120.9(4)
C6 C7 H7 119.6
C17 C1 H1 119.6
C2 C1 H1 119.6
C2 C1 C17 120.8(4)
C18 C17 C16 117.1(3)
C1 C17 C16 123.9(4)
C1 C17 C18 119.0(4)
C22 C3 H3 119.5
C2 C3 C22 121.0(4)
C2 C3 H3 119.5
C21 C6 H6 119.4
C7 C6 C21 121.3(4)
C7 C6 H6 119.4
O1 C14 C13 112.3(4)
O1 C14 C9 121.5(4)
C13 C14 C9 126.3(5)
C21 C5 H5 119.1
C4 C5 C21 121.7(5)
C4 C5 H5 119.1
C22 C4 H4 119.3
C5 C4 C22 121.5(4)
C5 C4 H4 119.3
C1 C2 H2 119.6
C3 C2 C1 120.8(4)
C3 C2 H2 119.6
C14 C13 C16 104.5(4)
C12 C13 C16 139.7(5)
C12 C13 C14 115.9(4)
C13 C12 H12 119.3
C13 C12 C11 121.4(5)
C11 C12 H12 119.3
C12 C11 H11 121.6
C10 C11 C12 116.9(5)
C10 C11 H11 121.6
C14 C9 C23 119.9(5)
C10 C9 C14 110.1(5)
C10 C9 C23 130.0(5)
C9 C23 H23A 109.5
C9 C23 H23B 109.5
C9 C23 H23C 109.5
H23A C23 H23B 109.5
H23A C23 H23C 109.5
H23B C23 H23C 109.5
C11 C10 H10 115.3
C9 C10 C11 129.4(6)
C9 C10 H10 115.3

loop_
_geom_bond_atom_site_label_1
_geom_bond_atom_site_label_2
_geom_bond_distance
C16 C15 1.358(5)
C16 C17 1.439(5)
C16 C13 1.444(6)
C18 C22 1.423(5)
C18 C19 1.438(5)
C18 C17 1.419(6)
O1 C15 1.394(4)
O1 C14 1.365(6)
C22 C3 1.402(6)
C22 C4 1.423(7)
C8 H8 0.9300
C8 C20 1.412(5)
C8 C7 1.381(6)
C19 C21 1.420(6)
C19 C20 1.416(5)
C15 C20 1.428(5)
C21 C6 1.406(6)
C21 C5 1.409(6)
C7 H7 0.9300
C7 C6 1.396(6)
C1 H1 0.9300
C1 C17 1.403(5)
C1 C2 1.375(6)
C3 H3 0.9300
C3 C2 1.374(7)
C6 H6 0.9300
C14 C13 1.418(6)
C14 C9 1.443(6)
C5 H5 0.9300
C5 C4 1.354(7)
C4 H4 0.9300
C2 H2 0.9300
C13 C12 1.366(6)
C12 H12 0.9300
C12 C11 1.425(7)
C11 H11 0.9300
C11 C10 1.356(7)
C9 C23 1.454(6)
C9 C10 1.354(7)
C23 H23A 0.9600
C23 H23B 0.9600
C23 H23C 0.9600
C10 H10 0.9300

loop_
_geom_torsion_atom_site_label_1
_geom_torsion_atom_site_label_2
_geom_torsion_atom_site_label_3
_geom_torsion_atom_site_label_4
_geom_torsion
C16 C15 C20 C8 179.2(3)
C16 C15 C20 C19 -1.0(5)
C16 C13 C12 C11 -178.8(5)
C18 C22 C3 C2 -0.8(6)
C18 C22 C4 C5 -1.7(6)
C18 C19 C21 C6 178.1(3)
C18 C19 C21 C5 -2.5(6)
C18 C19 C20 C8 -178.1(3)
C18 C19 C20 C15 2.1(5)
O1 C15 C20 C8 -2.6(6)
O1 C15 C20 C19 177.3(3)
O1 C14 C13 C16 0.8(4)
O1 C14 C13 C12 -179.6(3)
O1 C14 C9 C23 -0.6(6)
O1 C14 C9 C10 178.7(4)
C22 C18 C19 C21 -0.2(5)
C22 C18 C19 C20 178.7(3)
C22 C18 C17 C16 178.7(3)
C22 C18 C17 C1 0.7(5)
C22 C3 C2 C1 0.8(7)
C8 C7 C6 C21 1.3(6)
C19 C18 C22 C3 -179.3(3)
C19 C18 C22 C4 2.2(5)
C19 C18 C17 C16 -1.9(5)
C19 C18 C17 C1 -180.0(3)
C19 C21 C6 C7 -0.2(6)
C19 C21 C5 C4 3.1(6)
C15 C16 C17 C18 3.1(5)
C15 C16 C17 C1 -179.0(4)
C15 C16 C13 C14 -0.8(4)
C15 C16 C13 C12 179.7(5)
C15 O1 C14 C13 -0.4(4)
C15 O1 C14 C9 -179.7(3)
C21 C19 C20 C8 0.8(5)
C21 C19 C20 C15 -179.1(3)
C21 C5 C4 C22 -1.0(7)
C20 C8 C7 C6 -1.3(6)
C20 C19 C21 C6 -0.8(5)
C20 C19 C21 C5 178.7(4)
C7 C8 C20 C19 0.3(5)
C7 C8 C20 C15 -179.9(4)
C17 C16 C15 O1 180.0(3)
C17 C16 C15 C20 -1.7(5)
C17 C16 C13 C14 179.9(4)
C17 C16 C13 C12 0.4(8)
C17 C18 C22 C3 0.1(5)
C17 C18 C22 C4 -178.4(4)
C17 C18 C19 C21 -179.5(3)
C17 C18 C19 C20 -0.7(5)
C17 C1 C2 C3 0.0(7)
C3 C22 C4 C5 179.9(4)
C6 C21 C5 C4 -177.5(4)
C14 O1 C15 C16 -0.1(4)
C14 O1 C15 C20 -178.5(3)
C14 C13 C12 C11 1.7(6)
C14 C9 C10 C11 -0.1(7)
C5 C21 C6 C7 -179.7(4)
C4 C22 C3 C2 177.6(4)
C2 C1 C17 C16 -178.6(4)
C2 C1 C17 C18 -0.7(6)
C13 C16 C15 O1 0.5(4)
C13 C16 C15 C20 178.9(4)
C13 C16 C17 C18 -177.7(4)
C13 C16 C17 C1 0.2(6)
C13 C14 C9 C23 -179.8(4)
C13 C14 C9 C10 -0.5(6)
C13 C12 C11 C10 -2.2(7)
C12 C11 C10 C9 1.4(8)
C9 C14 C13 C16 -180.0(4)
C9 C14 C13 C12 -0.3(6)
C23 C9 C10 C11 179.2(5)
